data_2213302
loop_
_publ_author_name
'von Chrzanowski, Lars S.'
'Lutz, Martin'
'Spek, Anthony L.'
'Suijkerbuijk, Bart M. J. M.'
'Klein Gebbink, Robertus J. M.'

_publ_section_title
;{2,6-Bis[(dimethylamino-\k<i>N</i>)methyl]-4-{[(2,5-dioxo-1-pyrrolidinyl)oxy]carbonyl}phenyl-\k<i>C</i>^1^}(diiodine)iodidoplatinum(II)
 dichloromethane hemisolvate
;
_journal_coeditor_code FJ2006
_journal_issue 5
_journal_name_full 'Acta Crystallographica Section E'
_journal_page_first m1223
_journal_page_last m1225
_journal_paper_doi 10.1107/S1600536807013748
_journal_volume 63
_journal_year 2007
_chemical_formula_iupac '[Pt I (C17 H22 N3 O4) (I2)] , 0.5C H2 Cl2'
_chemical_formula_moiety 'C17 H22 I3 N3 O4 Pt , 0.5C H2 Cl2'
_chemical_formula_sum 'C17.5 H23 Cl I3 N3 O4 Pt'
_chemical_formula_weight 950.63
_chemical_name_systematic
;
{2,6-Bis[(dimethylamino-\k^2^N,N')methyl]-4-{[(2,5-dioxo-1-pyrrolidinyl)oxy]
carbonyl}phenyl-\kC}(diiodine)iodoplatinum(II) dichloromethane hemisolvate
;
_space_group_IT_number 2
_symmetry_cell_setting triclinic
_symmetry_space_group_name_Hall '-P 1'
_symmetry_space_group_name_H-M 'P -1'
_atom_sites_solution_hydrogens geom
_atom_sites_solution_primary heavy
_atom_sites_solution_secondary difmap
_audit_creation_method SHELXL97
_cell_angle_alpha 99.2137(14)
_cell_angle_beta 90.7250(15)
_cell_angle_gamma 103.7589(13)
_cell_formula_units_Z 4
_cell_length_a 8.70120(10)
_cell_length_b 15.1862(2)
_cell_length_c 19.8391(4)
_cell_measurement_reflns_used 102
_cell_measurement_temperature 150(2)
_cell_measurement_theta_max 22.13
_cell_measurement_theta_min 2.46
_cell_volume 2509.91(7)
_computing_cell_refinement 'DIRAX (Duisenberg, 1992)'
_computing_data_collection 'COLLECT (Nonius, 1999)'
_computing_data_reduction
;
EVALCCD (Duisenberg <i>et al.</i>,  2003) and SORTAV (Blessing,
1987)
;
_computing_molecular_graphics 'PLATON (Spek, 2003)'
_computing_publication_material 'manual editing of the SHELXL97 output'
_computing_structure_refinement 'SHELXL97 (Sheldrick, 1997)'
_computing_structure_solution 'DIRDIF97 (Beurskens <i>et al.</i>,  1997)'
_diffrn_ambient_temperature 150(2)
_diffrn_measured_fraction_theta_full 0.993
_diffrn_measured_fraction_theta_max 0.993
_diffrn_measurement_device_type 'Nonius KappaCCD area-detector'
_diffrn_measurement_method '\f and \w'
_diffrn_radiation_monochromator graphite
_diffrn_radiation_source 'rotating anode'
_diffrn_radiation_type MoK\a
_diffrn_radiation_wavelength 0.71073
_diffrn_reflns_av_R_equivalents 0.0359
_diffrn_reflns_av_sigmaI/netI 0.0516
_diffrn_reflns_limit_h_max 11
_diffrn_reflns_limit_h_min -11
_diffrn_reflns_limit_k_max 19
_diffrn_reflns_limit_k_min -19
_diffrn_reflns_limit_l_max 25
_diffrn_reflns_limit_l_min 0
_diffrn_reflns_number 35716
_diffrn_reflns_theta_full 27.50
_diffrn_reflns_theta_max 27.50
_diffrn_reflns_theta_min 1.60
_diffrn_standards_number 0
_exptl_absorpt_coefficient_mu 9.414
_exptl_absorpt_correction_T_max 0.63
_exptl_absorpt_correction_T_min 0.14
_exptl_absorpt_correction_type analytical
_exptl_absorpt_process_details '(de Meulenaer & Tompa, 1965)'
_exptl_crystal_colour 'dark red'
_exptl_crystal_density_diffrn 2.516
_exptl_crystal_density_method 'not measured'
_exptl_crystal_description needle
_exptl_crystal_F_000 1740
_exptl_crystal_size_max 0.42
_exptl_crystal_size_mid 0.09
_exptl_crystal_size_min 0.06
_refine_diff_density_max 3.033
_refine_diff_density_min -3.345
_refine_ls_extinction_method none
_refine_ls_goodness_of_fit_ref 0.944
_refine_ls_hydrogen_treatment constr
_refine_ls_matrix_type full
_refine_ls_number_parameters 511
_refine_ls_number_reflns 11455
_refine_ls_number_restraints 162
_refine_ls_restrained_S_all 0.946
_refine_ls_R_factor_all 0.0365
_refine_ls_R_factor_gt 0.0236
_refine_ls_shift/su_max 0.002
_refine_ls_shift/su_mean 0.000
_refine_ls_structure_factor_coef Fsqd
_refine_ls_weighting_details 'calc w = 1/[\s^2^(Fo^2^)]'
_refine_ls_weighting_scheme calc
_refine_ls_wR_factor_gt 0.0482
_refine_ls_wR_factor_ref 0.0536
_reflns_number_gt 8859
_reflns_number_total 11455
_reflns_threshold_expression I>2\s(I)
_cod_data_source_file fj2006.cif
_cod_data_source_block I
_cod_original_cell_volume 2509.90(7)
_cod_original_formula_sum 'C17.50 H23 Cl I3 N3 O4 Pt'
_cod_database_code 2213302
_cod_database_fobs_code 2213302

loop_
_symmetry_equiv_pos_as_xyz
'x, y, z'
'-x, -y, -z'

loop_
_atom_site_type_symbol
_atom_site_label
_atom_site_fract_x
_atom_site_fract_y
_atom_site_fract_z
_atom_site_U_iso_or_equiv
_atom_site_adp_type
_atom_site_calc_flag
_atom_site_refinement_flags
_atom_site_occupancy
_atom_site_disorder_assembly
_atom_site_disorder_group
Pt Pt1 0.403218(19) 0.509735(11) 0.301129(8) 0.01628(4) Uani d . 1 . .
I I11 0.46577(4) 0.64528(2) 0.226128(17) 0.02933(7) Uani d . 1 . .
I I21 0.22390(3) 0.580499(19) 0.404745(14) 0.02004(6) Uani d . 1 . .
I I31 0.05150(4) 0.64807(2) 0.513372(15) 0.02557(7) Uani d . 1 . .
N N11 0.6181(4) 0.5521(2) 0.36047(18) 0.0205(8) Uani d . 1 . .
N N21 0.2035(4) 0.4249(2) 0.24287(18) 0.0195(8) Uani d . 1 . .
O O11 0.4516(4) 0.1589(2) 0.47396(18) 0.0340(8) Uani d D 1 . .
O O21 0.2112(4) 0.1018(2) 0.41800(16) 0.0285(8) Uani d D 1 . .
O O31 0.1488(5) 0.0646(3) 0.55085(18) 0.0399(9) Uani d D 1 . .
O O41 0.2943(5) -0.0461(3) 0.34078(18) 0.0409(9) Uani d D 1 . .
N N31 0.2158(5) 0.0219(2) 0.44179(18) 0.0273(9) Uani d D 1 . .
C C11 0.3743(5) 0.4058(3) 0.3494(2) 0.0168(9) Uani d D 1 . .
C C21 0.4885(5) 0.4067(3) 0.3988(2) 0.0180(9) Uani d D 1 . .
C C31 0.4782(5) 0.3282(3) 0.4271(2) 0.0202(9) Uani d D 1 . .
H H31 0.5585 0.3253 0.4590 0.024 Uiso calc R 1 . .
C C41 0.3487(5) 0.2535(3) 0.4084(2) 0.0192(9) Uani d D 1 . .
C C51 0.2295(5) 0.2548(3) 0.3605(2) 0.0204(9) Uani d D 1 . .
H H51 0.1417 0.2033 0.3486 0.024 Uiso calc R 1 . .
C C61 0.2426(5) 0.3322(3) 0.3310(2) 0.0195(9) Uani d D 1 . .
C C71 0.6065(5) 0.4972(3) 0.4188(2) 0.0222(10) Uani d D 1 . .
H H71A 0.7114 0.4868 0.4296 0.027 Uiso calc R 1 . .
H H71B 0.5731 0.5322 0.4602 0.027 Uiso calc R 1 . .
C C81 0.7390(5) 0.5247(3) 0.3145(2) 0.0284(11) Uani d D 1 . .
H H81A 0.7040 0.4591 0.2955 0.043 Uiso calc R 1 . .
H H81B 0.8403 0.5366 0.3405 0.043 Uiso calc R 1 . .
H H81C 0.7521 0.5606 0.2771 0.043 Uiso calc R 1 . .
C C91 0.6728(5) 0.6518(3) 0.3891(2) 0.0265(10) Uani d D 1 . .
H H91A 0.5939 0.6703 0.4194 0.040 Uiso calc R 1 . .
H H91B 0.6863 0.6875 0.3517 0.040 Uiso calc R 1 . .
H H91C 0.7741 0.6631 0.4151 0.040 Uiso calc R 1 . .
C C101 0.1222(5) 0.3523(3) 0.2835(2) 0.0240(10) Uani d D 1 . .
H H10A 0.0701 0.2953 0.2519 0.029 Uiso calc R 1 . .
H H10B 0.0397 0.3742 0.3106 0.029 Uiso calc R 1 . .
C C111 0.2680(6) 0.3783(3) 0.1813(2) 0.0287(11) Uani d D 1 . .
H H11A 0.3486 0.3489 0.1959 0.043 Uiso calc R 1 . .
H H11B 0.3158 0.4239 0.1530 0.043 Uiso calc R 1 . .
H H11C 0.1819 0.3316 0.1547 0.043 Uiso calc R 1 . .
C C121 0.0829(5) 0.4696(3) 0.2191(2) 0.0261(10) Uani d D 1 . .
H H12A 0.0387 0.5004 0.2587 0.039 Uiso calc R 1 . .
H H12B -0.0021 0.4229 0.1918 0.039 Uiso calc R 1 . .
H H12C 0.1328 0.5150 0.1910 0.039 Uiso calc R 1 . .
C C131 0.3506(5) 0.1700(3) 0.43748(16) 0.0241(10) Uani d D 1 . .
C C141 0.1845(6) 0.0088(3) 0.5079(2) 0.0300(11) Uani d D 1 . .
C C151 0.2005(7) -0.0872(3) 0.5113(3) 0.0391(13) Uani d D 1 . .
H H15A 0.0990 -0.1258 0.5230 0.047 Uiso calc R 1 . .
H H15B 0.2835 -0.0856 0.5464 0.047 Uiso calc R 1 . .
C C161 0.2459(7) -0.1254(3) 0.4406(2) 0.0380(13) Uani d D 1 . .
H H16A 0.3486 -0.1423 0.4436 0.046 Uiso calc R 1 . .
H H16B 0.1641 -0.1806 0.4197 0.046 Uiso calc R 1 . .
C C171 0.2579(6) -0.0497(3) 0.3989(2) 0.0287(11) Uani d D 1 . .
Pt Pt2 0.642590(19) 1.053834(12) 0.207398(8) 0.01809(4) Uani d . 1 . .
I I12 0.71756(4) 1.19710(3) 0.310314(18) 0.04301(10) Uani d . 1 A .
I I22 0.87414(3) 1.10763(2) 0.114062(15) 0.02397(7) Uani d . 1 A .
I I32 1.09867(4) 1.15734(3) 0.015155(17) 0.03413(8) Uani d . 1 . .
N N12 0.4626(4) 1.0950(3) 0.1581(2) 0.0271(9) Uani d . 1 A .
N N22 0.7647(5) 0.9690(3) 0.2481(2) 0.0295(9) Uani d . 1 A .
O O12 0.2079(7) 0.6879(4) -0.0223(3) 0.0301(15) Uiso d PD 0.566(6) A 1
O O22 0.4165(7) 0.6330(4) 0.0031(3) 0.0349(16) Uiso d PD 0.566(6) A 1
O O32 0.3750(9) 0.5790(5) -0.1395(3) 0.0392(19) Uiso d PD 0.566(6) A 1
O O42 0.2074(11) 0.5083(6) 0.0640(3) 0.053(2) Uiso d PD 0.566(6) A 1
N N32 0.3302(8) 0.5499(4) -0.0328(3) 0.0294(18) Uiso d PD 0.566(6) A 1
C C12 0.5611(13) 0.9447(5) 0.1372(5) 0.018(3) Uiso d PD 0.566(6) A 1
C C22 0.4401(10) 0.9468(5) 0.0920(4) 0.016(2) Uiso d PD 0.566(6) A 1
C C32 0.3683(9) 0.8658(5) 0.0489(4) 0.0196(18) Uiso d PD 0.566(6) A 1
H H32 0.2797 0.8636 0.0196 0.023 Uiso calc PR 0.566(6) A 1
C C42 0.4259(9) 0.7877(4) 0.0485(3) 0.0186(17) Uiso d PD 0.566(6) A 1
C C52 0.5502(9) 0.7867(4) 0.0941(4) 0.0172(17) Uiso d PD 0.566(6) A 1
H H52 0.5862 0.7324 0.0944 0.021 Uiso calc PR 0.566(6) A 1
C C62 0.6187(10) 0.8668(5) 0.1384(4) 0.021(2) Uiso d PD 0.566(6) A 1
C C72 0.4105(12) 1.0398(6) 0.0931(5) 0.024(3) Uiso d PD 0.566(6) A 1
H H72A 0.4685 1.0691 0.0567 0.029 Uiso calc PR 0.566(6) A 1
H H72B 0.2960 1.0341 0.0845 0.029 Uiso calc PR 0.566(6) A 1
C C82 0.3309(17) 1.0891(9) 0.2079(6) 0.033(4) Uiso d PD 0.566(6) A 1
H H82A 0.3719 1.1278 0.2518 0.049 Uiso calc PR 0.566(6) A 1
H H82B 0.2919 1.0252 0.2145 0.049 Uiso calc PR 0.566(6) A 1
H H82C 0.2440 1.1106 0.1894 0.049 Uiso calc PR 0.566(6) A 1
C C92 0.5125(13) 1.1980(7) 0.1523(6) 0.027(3) Uiso d PD 0.566(6) A 1
H H92A 0.5486 1.2344 0.1976 0.041 Uiso calc PR 0.566(6) A 1
H H92B 0.4218 1.2170 0.1348 0.041 Uiso calc PR 0.566(6) A 1
H H92C 0.5987 1.2081 0.1210 0.041 Uiso calc PR 0.566(6) A 1
C C102 0.7626(10) 0.8850(6) 0.1868(4) 0.023(2) Uiso d PD 0.566(6) A 1
H H10C 0.8597 0.8997 0.1611 0.028 Uiso calc PR 0.566(6) A 1
H H10D 0.7626 0.8289 0.2062 0.028 Uiso calc PR 0.566(6) A 1
C C112 0.6585(11) 0.9202(8) 0.2976(5) 0.023(3) Uiso d PD 0.566(6) A 1
H H11D 0.5495 0.8996 0.2778 0.034 Uiso calc PR 0.566(6) A 1
H H11E 0.6614 0.9625 0.3407 0.034 Uiso calc PR 0.566(6) A 1
H H11F 0.6958 0.8669 0.3064 0.034 Uiso calc PR 0.566(6) A 1
C C122 0.9239(10) 0.9999(7) 0.2774(5) 0.026(2) Uiso d PD 0.566(6) A 1
H H12D 0.9957 1.0211 0.2425 0.039 Uiso calc PR 0.566(6) A 1
H H12E 0.9548 0.9490 0.2942 0.039 Uiso calc PR 0.566(6) A 1
H H12F 0.9297 1.0506 0.3154 0.039 Uiso calc PR 0.566(6) A 1
C C132 0.3341(7) 0.7011(4) 0.0067(2) 0.026(2) Uiso d PD 0.566(6) A 1
C C142 0.3078(11) 0.5293(5) -0.1025(3) 0.025(2) Uiso d PD 0.566(6) A 1
C C152 0.1842(15) 0.4384(5) -0.1183(4) 0.024(4) Uiso d PD 0.566(6) A 1
H H15C 0.2288 0.3910 -0.1458 0.029 Uiso calc PR 0.566(6) A 1
H H15D 0.0910 0.4455 -0.1442 0.029 Uiso calc PR 0.566(6) A 1
C C162 0.1371(15) 0.4114(6) -0.0491(4) 0.033(4) Uiso d PD 0.566(6) A 1
H H16C 0.0213 0.4015 -0.0448 0.040 Uiso calc PR 0.566(6) A 1
H H16D 0.1683 0.3544 -0.0434 0.040 Uiso calc PR 0.566(6) A 1
C C172 0.2253(12) 0.4913(6) 0.0031(4) 0.036(3) Uiso d PD 0.566(6) A 1
O O13 0.5078(10) 0.6249(5) 0.0126(4) 0.035(2) Uiso d PD 0.434(6) A 2
O O23 0.2804(8) 0.6651(4) -0.0089(3) 0.029(2) Uiso d PD 0.434(6) A 2
O O33 0.3159(10) 0.5897(5) -0.1470(4) 0.0251(19) Uiso d PD 0.434(6) A 2
O O43 0.1521(11) 0.5200(6) 0.0609(3) 0.027(2) Uiso d PD 0.434(6) A 2
N N33 0.2299(10) 0.5734(5) -0.0396(3) 0.029(2) Uiso d PD 0.434(6) A 2
C C13 0.5836(16) 0.9431(7) 0.1422(7) 0.014(4) Uiso d PD 0.434(6) A 2
C C23 0.4639(14) 0.9318(6) 0.0925(6) 0.020(3) Uiso d PD 0.434(6) A 2
C C33 0.4100(12) 0.8459(5) 0.0517(5) 0.021(2) Uiso d PD 0.434(6) A 2
H H33 0.3239 0.8348 0.0190 0.025 Uiso calc PR 0.434(6) A 2
C C43 0.4844(11) 0.7767(5) 0.0597(5) 0.016(2) Uiso d PD 0.434(6) A 2
C C53 0.6172(12) 0.7918(5) 0.1051(4) 0.019(2) Uiso d PD 0.434(6) A 2
H H53 0.6733 0.7454 0.1061 0.022 Uiso calc PR 0.434(6) A 2
C C63 0.6638(12) 0.8749(5) 0.1477(5) 0.014(2) Uiso d PD 0.434(6) A 2
C C73 0.4145(17) 1.0187(7) 0.0873(6) 0.028(4) Uiso d PD 0.434(6) A 2
H H73A 0.2984 1.0041 0.0778 0.034 Uiso calc PR 0.434(6) A 2
H H73B 0.4660 1.0455 0.0485 0.034 Uiso calc PR 0.434(6) A 2
C C83 0.322(2) 1.0720(12) 0.1988(8) 0.033(5) Uiso d PD 0.434(6) A 2
H H83A 0.3111 1.0102 0.2098 0.049 Uiso calc PR 0.434(6) A 2
H H83B 0.2276 1.0738 0.1725 0.049 Uiso calc PR 0.434(6) A 2
H H83C 0.3355 1.1167 0.2412 0.049 Uiso calc PR 0.434(6) A 2
C C93 0.4865(18) 1.1826(8) 0.1374(8) 0.032(4) Uiso d PD 0.434(6) A 2
H H93A 0.5812 1.1933 0.1108 0.048 Uiso calc PR 0.434(6) A 2
H H93B 0.5005 1.2306 0.1779 0.048 Uiso calc PR 0.434(6) A 2
H H93C 0.3941 1.1842 0.1092 0.048 Uiso calc PR 0.434(6) A 2
C C103 0.8006(12) 0.9036(8) 0.2004(5) 0.025(3) Uiso d PD 0.434(6) A 2
H H10E 0.8129 0.8505 0.2213 0.030 Uiso calc PR 0.434(6) A 2
H H10F 0.9005 0.9287 0.1792 0.030 Uiso calc PR 0.434(6) A 2
C C113 0.6587(16) 0.9406(12) 0.3028(7) 0.031(5) Uiso d PD 0.434(6) A 2
H H11G 0.6435 0.9954 0.3328 0.046 Uiso calc PR 0.434(6) A 2
H H11H 0.7067 0.9041 0.3295 0.046 Uiso calc PR 0.434(6) A 2
H H11I 0.5561 0.9035 0.2822 0.046 Uiso calc PR 0.434(6) A 2
C C123 0.9245(14) 1.0290(9) 0.2904(7) 0.032(3) Uiso d PD 0.434(6) A 2
H H12G 0.8984 1.0747 0.3262 0.048 Uiso calc PR 0.434(6) A 2
H H12H 0.9966 1.0604 0.2594 0.048 Uiso calc PR 0.434(6) A 2
H H12I 0.9759 0.9884 0.3113 0.048 Uiso calc PR 0.434(6) A 2
C C133 0.4337(9) 0.6833(5) 0.0193(3) 0.029(3) Uiso d PD 0.434(6) A 2
C C143 0.2580(15) 0.5424(6) -0.1063(4) 0.027(3) Uiso d PD 0.434(6) A 2
C C153 0.211(2) 0.4380(6) -0.1156(5) 0.027(6) Uiso d PD 0.434(6) A 2
H H15E 0.2996 0.4120 -0.1335 0.033 Uiso calc PR 0.434(6) A 2
H H15F 0.1178 0.4131 -0.1480 0.033 Uiso calc PR 0.434(6) A 2
C C163 0.172(2) 0.4136(6) -0.0448(5) 0.027(4) Uiso d PD 0.434(6) A 2
H H16E 0.0651 0.3715 -0.0463 0.032 Uiso calc PR 0.434(6) A 2
H H16F 0.2506 0.3840 -0.0277 0.032 Uiso calc PR 0.434(6) A 2
C C173 0.1764(14) 0.5049(5) 0.0003(4) 0.020(3) Uiso d PD 0.434(6) A 2
Cl Cl14 -0.0128(2) 0.74251(14) 0.28387(10) 0.0718(6) Uani d . 1 . .
Cl Cl24 0.0919(2) 0.78774(14) 0.15204(11) 0.0788(6) Uani d . 1 . .
C C14 0.1497(8) 0.7740(6) 0.2317(5) 0.087(3) Uani d . 1 . .
H H14A 0.2213 0.8322 0.2547 0.105 Uiso calc R 1 . .
H H14B 0.2101 0.7259 0.2269 0.105 Uiso calc R 1 . .

loop_
_atom_site_aniso_label
_atom_site_aniso_U_11
_atom_site_aniso_U_22
_atom_site_aniso_U_33
_atom_site_aniso_U_12
_atom_site_aniso_U_13
_atom_site_aniso_U_23
Pt1 0.01702(8) 0.01702(8) 0.01532(8) 0.00420(6) 0.00201(6) 0.00402(6)
I11 0.03107(16) 0.02853(17) 0.03265(17) 0.00724(13) 0.00562(13) 0.01739(14)
I21 0.01929(14) 0.02156(14) 0.01844(14) 0.00452(11) 0.00167(11) 0.00152(11)
I31 0.02824(16) 0.02567(16) 0.02202(15) 0.00764(13) 0.00549(12) -0.00023(12)
N11 0.0201(18) 0.0184(19) 0.0213(19) 0.0010(15) 0.0007(15) 0.0039(15)
N21 0.0195(18) 0.0204(19) 0.0198(19) 0.0072(15) -0.0020(15) 0.0035(15)
O11 0.0314(19) 0.032(2) 0.041(2) 0.0054(16) -0.0075(16) 0.0185(17)
O21 0.0327(18) 0.0182(17) 0.0349(19) 0.0018(14) -0.0080(15) 0.0130(14)
O31 0.048(2) 0.042(2) 0.030(2) 0.0109(19) 0.0006(17) 0.0060(18)
O41 0.052(2) 0.037(2) 0.035(2) 0.0107(18) 0.0065(18) 0.0097(18)
N31 0.037(2) 0.018(2) 0.029(2) 0.0059(17) -0.0025(18) 0.0120(17)
C11 0.019(2) 0.016(2) 0.017(2) 0.0070(17) 0.0044(17) 0.0036(17)
C21 0.018(2) 0.023(2) 0.014(2) 0.0081(18) -0.0010(17) 0.0006(17)
C31 0.018(2) 0.028(2) 0.017(2) 0.0092(18) 0.0016(17) 0.0051(18)
C41 0.021(2) 0.018(2) 0.020(2) 0.0061(18) 0.0029(18) 0.0055(18)
C51 0.022(2) 0.017(2) 0.021(2) 0.0030(18) -0.0018(18) 0.0034(18)
C61 0.019(2) 0.020(2) 0.020(2) 0.0039(17) 0.0003(17) 0.0042(18)
C71 0.024(2) 0.021(2) 0.019(2) 0.0007(18) -0.0061(18) 0.0074(19)
C81 0.020(2) 0.034(3) 0.029(3) 0.006(2) 0.007(2) 0.002(2)
C91 0.024(2) 0.022(2) 0.030(3) -0.0020(19) -0.002(2) 0.004(2)
C101 0.023(2) 0.020(2) 0.027(2) -0.0021(18) -0.0065(19) 0.0087(19)
C111 0.038(3) 0.028(3) 0.018(2) 0.010(2) -0.002(2) -0.001(2)
C121 0.023(2) 0.033(3) 0.026(3) 0.009(2) -0.0069(19) 0.014(2)
C131 0.024(2) 0.026(2) 0.022(2) 0.0039(19) 0.0015(19) 0.008(2)
C141 0.030(3) 0.031(3) 0.029(3) 0.004(2) -0.004(2) 0.012(2)
C151 0.050(3) 0.030(3) 0.040(3) 0.007(3) -0.007(3) 0.019(2)
C161 0.048(3) 0.028(3) 0.040(3) 0.010(2) -0.009(3) 0.012(2)
C171 0.031(3) 0.025(3) 0.028(3) 0.001(2) -0.004(2) 0.007(2)
Pt2 0.01745(8) 0.01912(9) 0.01568(8) 0.00225(6) 0.00205(6) 0.00018(6)
I12 0.0428(2) 0.0391(2) 0.03026(18) -0.00893(16) 0.01028(15) -0.01611(15)
I22 0.02337(15) 0.02781(16) 0.02115(15) 0.00562(12) 0.00485(12) 0.00597(12)
I32 0.03390(18) 0.0438(2) 0.02868(18) 0.01086(15) 0.01312(14) 0.01484(15)
N12 0.025(2) 0.029(2) 0.030(2) 0.0075(17) 0.0059(17) 0.0093(18)
N22 0.024(2) 0.043(3) 0.028(2) 0.0129(19) 0.0020(17) 0.015(2)
Cl14 0.0626(11) 0.0717(12) 0.0772(13) -0.0114(9) -0.0189(9) 0.0446(11)
Cl24 0.0728(12) 0.0665(12) 0.0905(15) 0.0079(10) 0.0499(12) 0.0035(11)
C14 0.031(3) 0.073(5) 0.140(8) 0.023(4) -0.016(4) -0.048(5)

loop_
_atom_type_symbol
_atom_type_description
_atom_type_scat_dispersion_real
_atom_type_scat_dispersion_imag
_atom_type_scat_source
C C 0.0033 0.0016 'International Tables Vol C Tables 4.2.6.8 and 6.1.1.4'
H H 0.0000 0.0000 'International Tables Vol C Tables 4.2.6.8 and 6.1.1.4'
Cl Cl 0.1484 0.1585 'International Tables Vol C Tables 4.2.6.8 and 6.1.1.4'
I I -0.4742 1.8119 'International Tables Vol C Tables 4.2.6.8 and 6.1.1.4'
N N 0.0061 0.0033 'International Tables Vol C Tables 4.2.6.8 and 6.1.1.4'
O O 0.0106 0.0060 'International Tables Vol C Tables 4.2.6.8 and 6.1.1.4'
Pt Pt -1.7033 8.3905 'International Tables Vol C Tables 4.2.6.8 and 6.1.1.4'

loop_
_geom_angle_atom_site_label_1
_geom_angle_atom_site_label_2
_geom_angle_atom_site_label_3
_geom_angle
_geom_angle_publ_flag
C11 Pt1 N21 82.15(15) yes
C11 Pt1 N11 82.09(15) yes
N21 Pt1 N11 161.06(14) yes
C11 Pt1 I11 173.70(12) yes
N21 Pt1 I11 98.26(10) yes
N11 Pt1 I11 96.26(10) yes
C11 Pt1 I21 84.54(12) yes
N21 Pt1 I21 94.22(10) yes
N11 Pt1 I21 94.68(10) yes
I11 Pt1 I21 101.675(11) yes
Pt1 I21 I31 177.248(14) yes
C91 N11 C81 109.0(3) ?
C91 N11 C71 108.9(3) ?
C81 N11 C71 107.4(3) ?
C91 N11 Pt1 117.0(3) ?
C81 N11 Pt1 105.3(3) ?
C71 N11 Pt1 108.9(2) ?
C121 N21 C111 108.1(3) ?
C121 N21 C101 108.4(3) ?
C111 N21 C101 108.4(3) ?
C121 N21 Pt1 117.7(3) ?
C111 N21 Pt1 105.2(3) ?
C101 N21 Pt1 108.6(2) ?
N31 O21 C131 111.1(3) ?
C141 N31 O21 123.2(3) ?
C141 N31 C171 116.6(4) ?
O21 N31 C171 120.1(3) ?
C21 C11 C61 123.0(4) ?
C21 C11 Pt1 118.4(3) ?
C61 C11 Pt1 118.6(3) ?
C31 C21 C11 118.3(4) ?
C31 C21 C71 126.8(4) ?
C11 C21 C71 114.8(4) ?
C21 C31 C41 119.2(4) ?
C21 C31 H31 120.4 ?
C41 C31 H31 120.4 ?
C31 C41 C51 121.9(4) ?
C31 C41 C131 116.2(4) ?
C51 C41 C131 121.7(4) ?
C61 C51 C41 118.6(4) ?
C61 C51 H51 120.7 ?
C41 C51 H51 120.7 ?
C51 C61 C11 118.7(4) ?
C51 C61 C101 127.6(4) ?
C11 C61 C101 113.4(3) ?
C21 C71 N11 109.7(3) ?
C21 C71 H71A 109.7 ?
N11 C71 H71A 109.7 ?
C21 C71 H71B 109.7 ?
N11 C71 H71B 109.7 ?
H71A C71 H71B 108.2 ?
N11 C81 H81A 109.5 ?
N11 C81 H81B 109.5 ?
H81A C81 H81B 109.5 ?
N11 C81 H81C 109.5 ?
H81A C81 H81C 109.5 ?
H81B C81 H81C 109.5 ?
N11 C91 H91A 109.5 ?
N11 C91 H91B 109.5 ?
H91A C91 H91B 109.5 ?
N11 C91 H91C 109.5 ?
H91A C91 H91C 109.5 ?
H91B C91 H91C 109.5 ?
N21 C101 C61 109.9(3) ?
N21 C101 H10A 109.7 ?
C61 C101 H10A 109.7 ?
N21 C101 H10B 109.7 ?
C61 C101 H10B 109.7 ?
H10A C101 H10B 108.2 ?
N21 C111 H11A 109.5 ?
N21 C111 H11B 109.5 ?
H11A C111 H11B 109.5 ?
N21 C111 H11C 109.5 ?
H11A C111 H11C 109.5 ?
H11B C111 H11C 109.5 ?
N21 C121 H12A 109.5 ?
N21 C121 H12B 109.5 ?
H12A C121 H12B 109.5 ?
N21 C121 H12C 109.5 ?
H12A C121 H12C 109.5 ?
H12B C121 H12C 109.5 ?
O11 C131 O21 121.9(4) ?
O11 C131 C41 127.3(4) ?
O21 C131 C41 110.8(3) ?
O31 C141 N31 124.3(4) ?
O31 C141 C151 130.2(4) ?
N31 C141 C151 105.6(4) ?
C141 C151 C161 106.2(4) ?
C141 C151 H15A 110.5 ?
C161 C151 H15A 110.5 ?
C141 C151 H15B 110.5 ?
C161 C151 H15B 110.5 ?
H15A C151 H15B 108.7 ?
C171 C161 C151 105.9(4) ?
C171 C161 H16A 110.5 ?
C151 C161 H16A 110.5 ?
C171 C161 H16B 110.5 ?
C151 C161 H16B 110.5 ?
H16A C161 H16B 108.7 ?
O41 C171 N31 123.6(4) ?
O41 C171 C161 130.9(4) ?
N31 C171 C161 105.6(4) ?
C13 Pt2 C12 6.5(4) yes
C13 Pt2 N22 78.2(3) yes
C12 Pt2 N22 84.3(3) yes
C13 Pt2 N12 85.7(3) yes
C12 Pt2 N12 79.3(3) yes
N22 Pt2 N12 160.14(16) yes
C13 Pt2 I12 173.3(4) yes
C12 Pt2 I12 172.6(4) yes
N22 Pt2 I12 97.20(12) yes
N12 Pt2 I12 97.75(11) yes
C13 Pt2 I22 83.7(5) yes
C12 Pt2 I22 85.4(4) yes
N22 Pt2 I22 94.64(11) yes
N12 Pt2 I22 95.10(10) yes
I12 Pt2 I22 101.569(11) yes
Pt2 I22 I32 177.533(15) yes
C93 N12 C83 113.9(9) ?
C72 N12 C82 112.2(7) ?
C72 N12 C92 111.1(6) ?
C82 N12 C92 104.1(6) ?
C93 N12 C73 105.7(7) ?
C83 N12 C73 102.7(8) ?
C93 N12 Pt2 122.7(7) ?
C72 N12 Pt2 113.0(4) ?
C83 N12 Pt2 105.3(8) ?
C82 N12 Pt2 104.6(6) ?
C92 N12 Pt2 111.4(5) ?
C73 N12 Pt2 104.4(4) ?
C103 N22 C113 119.2(9) ?
C122 N22 C112 109.4(6) ?
C122 N22 C102 107.0(5) ?
C112 N22 C102 101.2(6) ?
C103 N22 C123 109.3(7) ?
C113 N22 C123 102.9(7) ?
C103 N22 Pt2 113.6(5) ?
C122 N22 Pt2 123.9(5) ?
C113 N22 Pt2 100.2(7) ?
C112 N22 Pt2 107.7(5) ?
C102 N22 Pt2 105.3(3) ?
C123 N22 Pt2 111.0(6) ?
N32 O22 C132 112.1(6) ?
C142 N32 O22 124.9(5) ?
C142 N32 C172 115.2(5) ?
O22 N32 C172 117.9(5) ?
C22 C12 C62 123.0(7) ?
C22 C12 Pt2 118.0(5) ?
C62 C12 Pt2 118.8(6) ?
C12 C22 C32 117.8(7) ?
C12 C22 C72 114.3(6) ?
C32 C22 C72 127.8(7) ?
C22 C32 C42 120.0(7) ?
C22 C32 H32 120.0 ?
C42 C32 H32 120.0 ?
C32 C42 C52 121.6(5) ?
C32 C42 C132 117.2(6) ?
C52 C42 C132 120.3(6) ?
C62 C52 C42 118.2(6) ?
C62 C52 H52 120.9 ?
C42 C52 H52 120.9 ?
C52 C62 C12 119.3(7) ?
C52 C62 C102 127.7(6) ?
C12 C62 C102 112.8(6) ?
N12 C72 C22 109.4(6) ?
N12 C72 H72A 109.8 ?
C22 C72 H72A 109.8 ?
N12 C72 H72B 109.8 ?
C22 C72 H72B 109.8 ?
H72A C72 H72B 108.2 ?
N12 C82 H82A 109.5 ?
N12 C82 H82B 109.5 ?
H82A C82 H82B 109.5 ?
N12 C82 H82C 109.5 ?
H82A C82 H82C 109.5 ?
H82B C82 H82C 109.5 ?
N12 C92 H92A 109.5 ?
N12 C92 H92B 109.5 ?
H92A C92 H92B 109.5 ?
N12 C92 H92C 109.5 ?
H92A C92 H92C 109.5 ?
H92B C92 H92C 109.5 ?
C62 C102 N22 111.5(5) ?
C62 C102 H10C 109.3 ?
N22 C102 H10C 109.3 ?
C62 C102 H10D 109.3 ?
N22 C102 H10D 109.3 ?
H10C C102 H10D 108.0 ?
N22 C112 H11D 109.5 ?
N22 C112 H11E 109.5 ?
H11D C112 H11E 109.5 ?
N22 C112 H11F 109.5 ?
H11D C112 H11F 109.5 ?
H11E C112 H11F 109.5 ?
N22 C122 H12D 109.5 ?
N22 C122 H12E 109.5 ?
H12D C122 H12E 109.5 ?
N22 C122 H12F 109.5 ?
H12D C122 H12F 109.5 ?
H12E C122 H12F 109.5 ?
O12 C132 O22 121.8(6) ?
O12 C132 C42 127.4(6) ?
O22 C132 C42 110.8(5) ?
O32 C142 N32 122.7(6) ?
O32 C142 C152 130.8(6) ?
N32 C142 C152 106.5(5) ?
C142 C152 C162 105.9(5) ?
C142 C152 H15C 110.6 ?
C162 C152 H15C 110.5 ?
C142 C152 H15D 110.6 ?
C162 C152 H15D 110.6 ?
H15C C152 H15D 108.7 ?
C172 C162 C152 105.0(5) ?
C172 C162 H16C 110.7 ?
C152 C162 H16C 110.7 ?
C172 C162 H16D 110.7 ?
C152 C162 H16D 110.7 ?
H16C C162 H16D 108.8 ?
O42 C172 N32 124.2(7) ?
O42 C172 C162 129.2(7) ?
N32 C172 C162 106.5(5) ?
C133 O23 N33 110.5(6) ?
C143 N33 O23 122.9(6) ?
C143 N33 C173 115.6(6) ?
O23 N33 C173 120.3(6) ?
C23 C13 C63 122.3(7) ?
C23 C13 Pt2 120.3(6) ?
C63 C13 Pt2 117.3(6) ?
C13 C23 C33 118.6(8) ?
C13 C23 C73 113.6(7) ?
C33 C23 C73 127.7(8) ?
C43 C33 C23 118.7(7) ?
C43 C33 H33 120.7 ?
C23 C33 H33 120.7 ?
C33 C43 C53 122.2(6) ?
C33 C43 C133 122.3(7) ?
C53 C43 C133 115.4(6) ?
C63 C53 C43 118.5(7) ?
C63 C53 H53 120.8 ?
C43 C53 H53 120.8 ?
C53 C63 C13 119.1(8) ?
C53 C63 C103 126.5(7) ?
C13 C63 C103 114.3(7) ?
C23 C73 N12 111.8(7) ?
C23 C73 H73A 109.3 ?
N12 C73 H73A 109.3 ?
C23 C73 H73B 109.3 ?
N12 C73 H73B 109.3 ?
H73A C73 H73B 107.9 ?
N12 C83 H83A 109.5 ?
N12 C83 H83B 109.5 ?
H83A C83 H83B 109.5 ?
N12 C83 H83C 109.5 ?
H83A C83 H83C 109.5 ?
H83B C83 H83C 109.5 ?
N12 C93 H93A 109.5 ?
N12 C93 H93B 109.5 ?
H93A C93 H93B 109.5 ?
N12 C93 H93C 109.5 ?
H93A C93 H93C 109.5 ?
H93B C93 H93C 109.5 ?
N22 C103 C63 105.9(7) ?
N22 C103 H10E 110.6 ?
C63 C103 H10E 110.6 ?
N22 C103 H10F 110.6 ?
C63 C103 H10F 110.6 ?
H10E C103 H10F 108.7 ?
N22 C113 H11G 109.5 ?
N22 C113 H11H 109.5 ?
H11G C113 H11H 109.5 ?
N22 C113 H11I 109.5 ?
H11G C113 H11I 109.5 ?
H11H C113 H11I 109.5 ?
N22 C123 H12G 109.5 ?
N22 C123 H12H 109.5 ?
H12G C123 H12H 109.5 ?
N22 C123 H12I 109.5 ?
H12G C123 H12I 109.5 ?
H12H C123 H12I 109.5 ?
O13 C133 O23 121.0(7) ?
O13 C133 C43 126.7(7) ?
O23 C133 C43 112.1(6) ?
O33 C143 N33 125.9(7) ?
O33 C143 C153 127.9(7) ?
N33 C143 C153 106.1(6) ?
C143 C153 C163 106.3(6) ?
C143 C153 H15E 110.5 ?
C163 C153 H15E 110.5 ?
C143 C153 H15F 110.5 ?
C163 C153 H15F 110.5 ?
H15E C153 H15F 108.7 ?
C173 C163 C153 104.7(6) ?
C173 C163 H16E 110.8 ?
C153 C163 H16E 110.8 ?
C173 C163 H16F 110.8 ?
C153 C163 H16F 110.8 ?
H16E C163 H16F 108.9 ?
O43 C173 N33 124.3(7) ?
O43 C173 C163 128.7(7) ?
N33 C173 C163 106.7(6) ?
Cl24 C14 Cl14 113.0(4) ?
Cl24 C14 H14A 109.0 ?
Cl14 C14 H14A 109.0 ?
Cl24 C14 H14B 109.0 ?
Cl14 C14 H14B 109.0 ?
H14A C14 H14B 107.8 ?

loop_
_geom_bond_atom_site_label_1
_geom_bond_atom_site_label_2
_geom_bond_distance
_geom_bond_publ_flag
Pt1 C11 1.942(4) yes
Pt1 N21 2.103(4) yes
Pt1 N11 2.104(4) yes
Pt1 I11 2.6862(3) yes
Pt1 I21 2.8260(3) yes
I21 I31 2.8379(4) yes
N11 C91 1.488(6) ?
N11 C81 1.491(6) ?
N11 C71 1.522(5) ?
N21 C121 1.488(5) ?
N21 C111 1.496(6) ?
N21 C101 1.515(5) ?
O11 C131 1.191(5) ?
O21 N31 1.380(4) ?
O21 C131 1.398(5) ?
O31 C141 1.201(5) ?
O41 C171 1.206(5) ?
N31 C141 1.378(5) ?
N31 C171 1.393(5) ?
C11 C21 1.383(5) ?
C11 C61 1.395(5) ?
C21 C31 1.383(5) ?
C21 C71 1.498(6) ?
C31 C41 1.394(5) ?
C31 H31 0.9500 ?
C41 C51 1.404(5) ?
C41 C131 1.478(5) ?
C51 C61 1.377(5) ?
C51 H51 0.9500 ?
C61 C101 1.515(6) ?
C71 H71A 0.9900 ?
C71 H71B 0.9900 ?
C81 H81A 0.9800 ?
C81 H81B 0.9800 ?
C81 H81C 0.9800 ?
C91 H91A 0.9800 ?
C91 H91B 0.9800 ?
C91 H91C 0.9800 ?
C101 H10A 0.9900 ?
C101 H10B 0.9900 ?
C111 H11A 0.9800 ?
C111 H11B 0.9800 ?
C111 H11C 0.9800 ?
C121 H12A 0.9800 ?
C121 H12B 0.9800 ?
C121 H12C 0.9800 ?
C141 C151 1.509(6) ?
C151 C161 1.524(6) ?
C151 H15A 0.9900 ?
C151 H15B 0.9900 ?
C161 C171 1.504(6) ?
C161 H16A 0.9900 ?
C161 H16B 0.9900 ?
Pt2 C13 1.908(9) yes
Pt2 C12 1.966(8) yes
Pt2 N22 2.098(4) yes
Pt2 N12 2.103(4) yes
Pt2 I12 2.6827(4) yes
Pt2 I22 2.8198(3) yes
I22 I32 2.8472(4) yes
N12 C93 1.424(13) ?
N12 C72 1.424(10) ?
N12 C83 1.475(14) ?
N12 C82 1.518(12) ?
N12 C92 1.544(10) ?
N12 C73 1.650(12) ?
N22 C103 1.354(11) ?
N22 C122 1.435(9) ?
N22 C113 1.483(13) ?
N22 C112 1.517(10) ?
N22 C102 1.612(9) ?
N22 C123 1.610(12) ?
O12 C132 1.191(7) ?
O22 N32 1.384(7) ?
O22 C132 1.385(7) ?
O32 C142 1.194(7) ?
O42 C172 1.213(7) ?
N32 C142 1.368(7) ?
N32 C172 1.402(7) ?
C12 C22 1.383(8) ?
C12 C62 1.395(7) ?
C22 C32 1.384(7) ?
C22 C72 1.492(8) ?
C32 C42 1.393(8) ?
C32 H32 0.9500 ?
C42 C52 1.405(8) ?
C42 C132 1.480(7) ?
C52 C62 1.381(7) ?
C52 H52 0.9500 ?
C62 C102 1.512(8) ?
C72 H72A 0.9900 ?
C72 H72B 0.9900 ?
C82 H82A 0.9800 ?
C82 H82B 0.9800 ?
C82 H82C 0.9800 ?
C92 H92A 0.9800 ?
C92 H92B 0.9800 ?
C92 H92C 0.9800 ?
C102 H10C 0.9900 ?
C102 H10D 0.9900 ?
C112 H11D 0.9800 ?
C112 H11E 0.9800 ?
C112 H11F 0.9800 ?
C122 H12D 0.9800 ?
C122 H12E 0.9800 ?
C122 H12F 0.9800 ?
C142 C152 1.519(8) ?
C152 C162 1.528(7) ?
C152 H15C 0.9900 ?
C152 H15D 0.9900 ?
C162 C172 1.506(8) ?
C162 H16C 0.9900 ?
C162 H16D 0.9900 ?
O13 C133 1.207(8) ?
O23 C133 1.387(7) ?
O23 N33 1.391(7) ?
O33 C143 1.203(7) ?
O43 C173 1.217(7) ?
N33 C143 1.376(7) ?
N33 C173 1.403(7) ?
C13 C23 1.386(8) ?
C13 C63 1.396(8) ?
C23 C33 1.393(8) ?
C23 C73 1.500(9) ?
C33 C43 1.386(8) ?
C33 H33 0.9500 ?
C43 C53 1.407(8) ?
C43 C133 1.476(8) ?
C53 C63 1.370(8) ?
C53 H53 0.9500 ?
C63 C103 1.509(9) ?
C73 H73A 0.9900 ?
C73 H73B 0.9900 ?
C83 H83A 0.9800 ?
C83 H83B 0.9800 ?
C83 H83C 0.9800 ?
C93 H93A 0.9800 ?
C93 H93B 0.9800 ?
C93 H93C 0.9800 ?
C103 H10E 0.9900 ?
C103 H10F 0.9900 ?
C113 H11G 0.9800 ?
C113 H11H 0.9800 ?
C113 H11I 0.9800 ?
C123 H12G 0.9800 ?
C123 H12H 0.9800 ?
C123 H12I 0.9800 ?
C143 C153 1.520(8) ?
C153 C163 1.532(8) ?
C153 H15E 0.9900 ?
C153 H15F 0.9900 ?
C163 C173 1.515(8) ?
C163 H16E 0.9900 ?
C163 H16F 0.9900 ?
Cl14 C14 1.781(9) ?
Cl24 C14 1.711(9) ?
C14 H14A 0.9900 ?
C14 H14B 0.9900 ?

loop_
_geom_hbond_atom_site_label_D
_geom_hbond_atom_site_label_H
_geom_hbond_atom_site_label_A
_geom_hbond_site_symmetry_A
_geom_hbond_distance_DH
_geom_hbond_distance_HA
_geom_hbond_distance_DA
_geom_hbond_angle_DHA
C161 H16A O11 2_656 0.99 2.46 3.296(7) 142

loop_
_geom_torsion_atom_site_label_1
_geom_torsion_atom_site_label_2
_geom_torsion_atom_site_label_3
_geom_torsion_atom_site_label_4
_geom_torsion
_geom_torsion_publ_flag
C11 Pt1 N11 C91 -140.5(3) ?
N21 Pt1 N11 C91 -174.5(4) ?
I11 Pt1 N11 C91 45.6(3) ?
I21 Pt1 N11 C91 -56.7(3) ?
C11 Pt1 N11 C81 98.3(3) ?
N21 Pt1 N11 C81 64.3(5) ?
I11 Pt1 N11 C81 -75.6(3) ?
I21 Pt1 N11 C81 -177.9(3) ?
C11 Pt1 N11 C71 -16.6(3) ?
N21 Pt1 N11 C71 -50.6(6) ?
I11 Pt1 N11 C71 169.5(3) ?
I21 Pt1 N11 C71 67.2(3) ?
C11 Pt1 N21 C121 142.5(3) ?
N11 Pt1 N21 C121 176.4(4) ?
I11 Pt1 N21 C121 -43.9(3) ?
I21 Pt1 N21 C121 58.6(3) ?
C11 Pt1 N21 C111 -97.1(3) ?
N11 Pt1 N21 C111 -63.1(5) ?
I11 Pt1 N21 C111 76.6(3) ?
I21 Pt1 N21 C111 179.1(3) ?
C11 Pt1 N21 C101 18.8(3) ?
N11 Pt1 N21 C101 52.8(5) ?
I11 Pt1 N21 C101 -167.5(3) ?
I21 Pt1 N21 C101 -65.0(3) ?
C131 O21 N31 C141 80.3(5) ?
C131 O21 N31 C171 -97.8(4) ?
N21 Pt1 C11 C21 172.9(3) ?
N11 Pt1 C11 C21 3.4(3) ?
I21 Pt1 C11 C21 -92.1(3) ?
N21 Pt1 C11 C61 -4.9(3) ?
N11 Pt1 C11 C61 -174.3(4) ?
I21 Pt1 C11 C61 90.2(3) ?
C61 C11 C21 C31 5.4(6) ?
Pt1 C11 C21 C31 -172.2(3) ?
C61 C11 C21 C71 -170.9(4) ?
Pt1 C11 C21 C71 11.5(5) ?
C11 C21 C31 C41 -4.1(6) ?
C71 C21 C31 C41 171.7(4) ?
C21 C31 C41 C51 1.3(6) ?
C21 C31 C41 C131 176.3(3) ?
C31 C41 C51 C61 0.5(6) ?
C131 C41 C51 C61 -174.3(3) ?
C41 C51 C61 C11 0.7(6) ?
C41 C51 C61 C101 -173.9(4) ?
C21 C11 C61 C51 -3.7(7) ?
Pt1 C11 C61 C51 173.9(3) ?
C21 C11 C61 C101 171.6(4) ?
Pt1 C11 C61 C101 -10.8(5) ?
C31 C21 C71 N11 159.0(4) ?
C11 C21 C71 N11 -25.0(5) ?
C91 N11 C71 C21 154.6(4) ?
C81 N11 C71 C21 -87.5(4) ?
Pt1 N11 C71 C21 26.1(4) yes
C121 N21 C101 C61 -157.6(4) ?
C111 N21 C101 C61 85.2(4) ?
Pt1 N21 C101 C61 -28.6(4) yes
C51 C61 C101 N21 -158.9(4) ?
C11 C61 C101 N21 26.3(5) ?
N31 O21 C131 O11 -4.8(4) ?
N31 O21 C131 C41 176.7(2) ?
C31 C41 C131 O11 -1.5(3) ?
C51 C41 C131 O11 173.5(4) ?
C31 C41 C131 O21 176.9(3) ?
C51 C41 C131 O21 -8.1(4) ?
O21 N31 C141 O31 0.8(7) ?
C171 N31 C141 O31 179.1(5) ?
O21 N31 C141 C151 179.2(4) ?
C171 N31 C141 C151 -2.6(6) ?
O31 C141 C151 C161 179.0(5) ?
N31 C141 C151 C161 0.7(6) ?
C141 C151 C161 C171 1.1(6) ?
C141 N31 C171 O41 -177.1(5) ?
O21 N31 C171 O41 1.2(7) ?
C141 N31 C171 C161 3.3(6) ?
O21 N31 C171 C161 -178.4(4) ?
C151 C161 C171 O41 177.9(5) ?
C151 C161 C171 N31 -2.5(5) ?
C13 Pt2 N12 C93 -131.5(9) ?
C12 Pt2 N12 C93 -132.6(8) ?
N22 Pt2 N12 C93 -167.3(8) ?
I12 Pt2 N12 C93 54.2(7) ?
I22 Pt2 N12 C93 -48.2(7) ?
C13 Pt2 N12 C72 -15.0(7) ?
C12 Pt2 N12 C72 -16.0(6) ?
N22 Pt2 N12 C72 -50.7(7) ?
I12 Pt2 N12 C72 170.8(5) ?
I22 Pt2 N12 C72 68.3(5) ?
C13 Pt2 N12 C83 96.1(9) ?
C12 Pt2 N12 C83 95.1(8) ?
N22 Pt2 N12 C83 60.4(9) ?
I12 Pt2 N12 C83 -78.1(7) ?
I22 Pt2 N12 C83 179.4(7) ?
C13 Pt2 N12 C82 107.3(8) ?
C12 Pt2 N12 C82 106.2(7) ?
N22 Pt2 N12 C82 71.5(7) ?
I12 Pt2 N12 C82 -67.0(6) ?
I22 Pt2 N12 C82 -169.4(6) ?
C13 Pt2 N12 C92 -140.9(7) ?
C12 Pt2 N12 C92 -142.0(6) ?
N22 Pt2 N12 C92 -176.7(5) ?
I12 Pt2 N12 C92 44.8(5) ?
I22 Pt2 N12 C92 -57.6(5) ?
C13 Pt2 N12 C73 -11.7(7) ?
C12 Pt2 N12 C73 -12.8(7) ?
N22 Pt2 N12 C73 -47.5(7) ?
I12 Pt2 N12 C73 174.0(5) ?
I22 Pt2 N12 C73 71.6(5) ?
C13 Pt2 N22 C103 27.0(8) ?
C12 Pt2 N22 C103 29.3(7) ?
N12 Pt2 N22 C103 63.5(8) ?
I12 Pt2 N22 C103 -157.9(6) ?
I22 Pt2 N22 C103 -55.6(6) ?
C13 Pt2 N22 C122 138.7(7) ?
C12 Pt2 N22 C122 141.0(7) ?
N12 Pt2 N22 C122 175.2(6) ?
I12 Pt2 N22 C122 -46.2(5) ?
I22 Pt2 N22 C122 56.1(5) ?
C13 Pt2 N22 C113 -101.3(8) ?
C12 Pt2 N22 C113 -99.0(8) ?
N12 Pt2 N22 C113 -64.8(8) ?
I12 Pt2 N22 C113 73.8(6) ?
I22 Pt2 N22 C113 176.1(6) ?
C13 Pt2 N22 C112 -91.9(7) ?
C12 Pt2 N22 C112 -89.5(6) ?
N12 Pt2 N22 C112 -55.3(7) ?
I12 Pt2 N22 C112 83.2(5) ?
I22 Pt2 N22 C112 -174.5(5) ?
C13 Pt2 N22 C102 15.4(6) ?
C12 Pt2 N22 C102 17.8(5) ?
N12 Pt2 N22 C102 52.0(6) ?
I12 Pt2 N22 C102 -169.5(4) ?
I22 Pt2 N22 C102 -67.2(4) ?
C13 Pt2 N22 C123 150.5(8) ?
C12 Pt2 N22 C123 152.9(7) ?
N12 Pt2 N22 C123 -172.9(6) ?
I12 Pt2 N22 C123 -34.4(6) ?
I22 Pt2 N22 C123 67.9(6) ?
C132 O22 N32 C142 76.3(9) ?
C132 O22 N32 C172 -86.4(8) ?
C13 Pt2 C12 C22 -169(8) ?
N22 Pt2 C12 C22 170.4(10) ?
N12 Pt2 C12 C22 1.6(9) ?
I22 Pt2 C12 C22 -94.5(10) ?
C13 Pt2 C12 C62 16(7) ?
N22 Pt2 C12 C62 -4.7(9) ?
N12 Pt2 C12 C62 -173.5(10) ?
I22 Pt2 C12 C62 90.5(10) ?
C62 C12 C22 C32 3.6(17) ?
Pt2 C12 C22 C32 -171.2(8) ?
C62 C12 C22 C72 -172.6(11) ?
Pt2 C12 C22 C72 12.6(14) ?
C12 C22 C32 C42 -4.6(14) ?
C72 C22 C32 C42 170.9(9) ?
C22 C32 C42 C52 4.0(12) ?
C22 C32 C42 C132 173.8(7) ?
C32 C42 C52 C62 -2.1(11) ?
C132 C42 C52 C62 -171.6(6) ?
C42 C52 C62 C12 0.9(13) ?
C42 C52 C62 C102 -173.6(8) ?
C22 C12 C62 C52 -1.7(17) ?
Pt2 C12 C62 C52 173.0(7) ?
C22 C12 C62 C102 173.6(10) ?
Pt2 C12 C62 C102 -11.6(13) ?
C93 N12 C72 C22 156.4(9) ?
C83 N12 C72 C22 -86.9(11) ?
C82 N12 C72 C22 -91.9(10) ?
C92 N12 C72 C22 152.0(7) ?
C73 N12 C72 C22 5(5) ?
Pt2 N12 C72 C22 25.9(9) yes
C12 C22 C72 N12 -25.2(12) ?
C32 C22 C72 N12 159.2(9) ?
C52 C62 C102 N22 -158.3(8) ?
C12 C62 C102 N22 26.9(11) ?
C103 N22 C102 C62 -158(3) ?
C122 N22 C102 C62 -161.9(7) ?
C113 N22 C102 C62 79.7(10) ?
C112 N22 C102 C62 83.6(8) ?
C123 N22 C102 C62 -156.6(8) ?
Pt2 N22 C102 C62 -28.4(7) yes
N32 O22 C132 O12 -4.4(5) ?
N32 O22 C132 C42 177.0(3) ?
C32 C42 C132 O12 -7.2(6) ?
C52 C42 C132 O12 162.7(6) ?
C32 C42 C132 O22 171.2(6) ?
C52 C42 C132 O22 -18.8(6) ?
O22 N32 C142 O32 7.8(15) ?
C172 N32 C142 O32 170.9(10) ?
O22 N32 C142 C152 -170.4(9) ?
C172 N32 C142 C152 -7.3(13) ?
O32 C142 C152 C162 -176.8(12) ?
N32 C142 C152 C162 1.2(13) ?
C142 C152 C162 C172 4.5(14) ?
C142 N32 C172 O42 -165.6(11) ?
O22 N32 C172 O42 -1.2(16) ?
C142 N32 C172 C162 10.3(13) ?
O22 N32 C172 C162 174.7(9) ?
C152 C162 C172 O42 167.1(13) ?
C152 C162 C172 N32 -8.5(13) ?
C133 O23 N33 C143 -87.1(11) ?
C133 O23 N33 C173 79.5(10) ?
C12 Pt2 C13 C23 10(6) ?
N22 Pt2 C13 C23 169.4(13) ?
N12 Pt2 C13 C23 1.1(12) ?
I22 Pt2 C13 C23 -94.6(13) ?
C12 Pt2 C13 C63 -169(8) ?
N22 Pt2 C13 C63 -9.6(11) ?
N12 Pt2 C13 C63 -177.9(12) ?
I22 Pt2 C13 C63 86.5(11) ?
C63 C13 C23 C33 7(2) ?
Pt2 C13 C23 C33 -171.6(10) ?
C63 C13 C23 C73 -169.4(13) ?
Pt2 C13 C23 C73 11.8(18) ?
C13 C23 C33 C43 -3.7(18) ?
C73 C23 C33 C43 172.4(12) ?
C23 C33 C43 C53 -3.3(16) ?
C23 C33 C43 C133 179.2(10) ?
C33 C43 C53 C63 6.9(15) ?
C133 C43 C53 C63 -175.4(8) ?
C43 C53 C63 C13 -3.4(16) ?
C43 C53 C63 C103 179.0(10) ?
C23 C13 C63 C53 -4(2) ?
Pt2 C13 C63 C53 175.2(9) ?
C23 C13 C63 C103 174.3(13) ?
Pt2 C13 C63 C103 -6.8(16) ?
C13 C23 C73 N12 -21.5(16) ?
C33 C23 C73 N12 162.2(12) ?
C93 N12 C73 C23 151.1(11) ?
C72 N12 C73 C23 -179(6) ?
C83 N12 C73 C23 -89.2(13) ?
C82 N12 C73 C23 -92.5(12) ?
C92 N12 C73 C23 145.3(10) ?
Pt2 N12 C73 C23 20.5(11) yes
C122 N22 C103 C63 -164.6(8) ?
C113 N22 C103 C63 82.7(11) ?
C112 N22 C103 C63 83.8(9) ?
C102 N22 C103 C63 20(2) ?
C123 N22 C103 C63 -159.6(8) ?
Pt2 N22 C103 C63 -35.1(9) yes
C53 C63 C103 N22 -154.5(10) ?
C13 C63 C103 N22 27.7(14) ?
N33 O23 C133 O13 3.6(6) ?
N33 O23 C133 C43 -172.9(6) ?
C33 C43 C133 O13 164.2(7) ?
C53 C43 C133 O13 -13.5(11) ?
C33 C43 C133 O23 -19.5(11) ?
C53 C43 C133 O23 162.8(7) ?
O23 N33 C143 O33 -7(2) ?
C173 N33 C143 O33 -173.7(13) ?
O23 N33 C143 C153 170.1(11) ?
C173 N33 C143 C153 2.9(16) ?
O33 C143 C153 C163 170.2(15) ?
N33 C143 C153 C163 -6.3(18) ?
C143 C153 C163 C173 7.3(18) ?
C143 N33 C173 O43 176.8(12) ?
O23 N33 C173 O43 9.2(17) ?
C143 N33 C173 C163 1.9(15) ?
O23 N33 C173 C163 -165.7(11) ?
C153 C163 C173 O43 179.7(14) ?
C153 C163 C173 N33 -5.7(16) ?
